data_2008982
loop_
_publ_author_name
'Rickard, Clifton E. F.'
'Singh, Yogendra'
'Woodgate, Paul D.'
'Zhao, Zhongde'

_publ_section_title
;
 Tricarbonylchromium complexes of four methyl
 4,6-<i>O</i>-[(\h^6^-phenyl)alkylidene]-\a-<small>D</small>-glucopyranosides
;
_journal_issue 9
_journal_name_full 'Acta Crystallographica Section C'
_journal_page_first 1475
_journal_page_last 1479
_journal_paper_doi 10.1107/S0108270199007313
_journal_volume 55
_journal_year 1999
_chemical_formula_iupac '[Cr (C19 H30 O6 Si) (C O)3]'
_chemical_formula_sum 'C22 H30 Cr O9 Si'
_chemical_formula_weight 518.55
_chemical_name_systematic
;
Tricarbonyl{(R)-methyl 2,3-di-O-methyl-4,6-O-[(1S,3R)-(\h^6^-3-trimethylsilyl
phenyl)methylene]-\a-D-glucopyranoside}chromium(0).
;
_space_group_IT_number 19
_symmetry_cell_setting orthorhombic
_symmetry_space_group_name_Hall 'P 2ac 2ab'
_symmetry_space_group_name_H-M 'P 21 21 21'
_audit_creation_method SHELXL97
_cell_angle_alpha 90.00
_cell_angle_beta 90.00
_cell_angle_gamma 90.00
_cell_formula_units_Z 4
_cell_length_a 7.7051(2)
_cell_length_b 14.8671(3)
_cell_length_c 22.2079(5)
_cell_measurement_reflns_used 8192
_cell_measurement_temperature 203(2)
_cell_measurement_theta_max 26
_cell_measurement_theta_min 2
_cell_volume 2543.97(10)
_computing_cell_refinement SMART
_computing_data_collection 'SMART (Siemens, 1994a)'
_computing_data_reduction 'SAINT (Siemens, 1994a)'
_computing_molecular_graphics 'SHELXTL (Siemens, 1994b)'
_computing_publication_material SHELXL97
_computing_structure_refinement 'SHELXL97 (Sheldrick, 1997)'
_computing_structure_solution 'SHELXS86 (Sheldrick, 1990)'
_diffrn_ambient_temperature 203(2)
_diffrn_measured_fraction_theta_full 0.998
_diffrn_measured_fraction_theta_max 0.998
_diffrn_measurement_device_type 'Siemens SMART CCD area-detector'
_diffrn_measurement_method '\w scans'
_diffrn_radiation_monochromator graphite
_diffrn_radiation_source 'fine-focus sealed tube'
_diffrn_radiation_type MoK\a
_diffrn_radiation_wavelength 0.71073
_diffrn_reflns_av_R_equivalents 0.042
_diffrn_reflns_av_sigmaI/netI 0.052
_diffrn_reflns_limit_h_max 9
_diffrn_reflns_limit_h_min -9
_diffrn_reflns_limit_k_max 18
_diffrn_reflns_limit_k_min 0
_diffrn_reflns_limit_l_max 27
_diffrn_reflns_limit_l_min 0
_diffrn_reflns_number 14997
_diffrn_reflns_theta_full 26.40
_diffrn_reflns_theta_max 26.4
_diffrn_reflns_theta_min 1.65
_diffrn_standards_decay_% 0
_exptl_absorpt_coefficient_mu 0.543
_exptl_absorpt_correction_T_max 0.958
_exptl_absorpt_correction_T_min 0.751
_exptl_absorpt_correction_type multi-scan
_exptl_absorpt_process_details '(Blessing, 1995)'
_exptl_crystal_colour Yellow
_exptl_crystal_density_diffrn 1.354
_exptl_crystal_density_method 'not measured'
_exptl_crystal_description Needle
_exptl_crystal_F_000 1088
_exptl_crystal_size_max 0.56
_exptl_crystal_size_mid 0.09
_exptl_crystal_size_min 0.08
_refine_diff_density_max 0.241
_refine_diff_density_min -0.279
_refine_ls_abs_structure_details 'Flack (1983)'
_refine_ls_abs_structure_Flack -0.02(2)
_refine_ls_extinction_method none
_refine_ls_goodness_of_fit_ref 1.095
_refine_ls_hydrogen_treatment constr
_refine_ls_matrix_type full
_refine_ls_number_parameters 304
_refine_ls_number_reflns 5137
_refine_ls_number_restraints 0
_refine_ls_restrained_S_all 1.095
_refine_ls_R_factor_all 0.063
_refine_ls_R_factor_gt 0.044
_refine_ls_shift/su_max 0.001
_refine_ls_shift/su_mean 0.000
_refine_ls_structure_factor_coef Fsqd
_refine_ls_weighting_details 'w = 1/[\s^2^(Fo^2^)+(0.0238P)^2^+1.4132P] where P=(Fo^2^+2Fc^2^)/3'
_refine_ls_weighting_scheme calc
_refine_ls_wR_factor_ref 0.091
_reflns_number_gt 4223
_reflns_number_total 5137
_reflns_threshold_expression I>2\s(I)
_cod_data_source_file ta1240.cif
_cod_data_source_block 1
_cod_depositor_comments
;
The following automatic conversions were performed:
'_symmetry_cell_setting' value 'Orthorhombic' changed to 'orthorhombic'
according to '/home/saulius/struct/CIF-dictionaries/cif_core.dic'
dictionary named 'cif_core.dic' version 2.4.1 from 2010-06-29.

Automatic conversion script
Id: cif_fix_enum 1527 2010-12-29 10:47:43Z saulius 

The following automatic conversions were performed:

'_symmetry_cell_setting' value 'Orthorhombic' changed to
'orthorhombic' according to
/home/saulius/struct/CIF-dictionaries/cif_core.dic dictionary named
'cif_core.dic' version 2.4.1 from 2010-06-29.

Automatic conversion script
Id: cif_fix_values 1715 2011-07-08 13:25:40Z adriana 

The following automatic conversions were performed:

'_refine_ls_weighting_scheme' value 'calc w =
1/[\s^2^(Fo^2^)+(0.0238P)^2^+1.4132P] where P=(Fo^2^+2Fc^2^)/3' was
changed to 'calc'. New tag '_refine_ls_weighting_details' was
created. The value of the new tag was set to 'w =
1/[\s^2^(Fo^2^)+(0.0238P)^2^+1.4132P] where P=(Fo^2^+2Fc^2^)/3'.

Automatic conversion script
Id: cif_fix_values 3143 2015-03-26 13:38:13Z robertas 
;
_cod_database_code 2008982

loop_
_symmetry_equiv_pos_as_xyz
'x, y, z'
'-x+1/2, -y, z+1/2'
'-x, y+1/2, -z+1/2'
'x+1/2, -y+1/2, -z'

loop_
_atom_site_label
_atom_site_fract_x
_atom_site_fract_y
_atom_site_fract_z
_atom_site_U_iso_or_equiv
_atom_site_adp_type
_atom_site_calc_flag
_atom_site_refinement_flags
_atom_site_occupancy
_atom_site_disorder_assembly
_atom_site_disorder_group
_atom_site_type_symbol
Cr 0.89507(6) 0.62551(3) 0.82329(2) 0.02863(12) Uani d . 1 . . Cr
Si 0.83617(14) 0.83131(7) 0.91460(4) 0.0394(2) Uani d . 1 . . Si
O1 1.6166(3) 0.68332(15) 0.59532(9) 0.0388(5) Uani d . 1 . . O
O2 1.6801(3) 0.86127(17) 0.61967(11) 0.0490(7) Uani d . 1 . . O
O3 1.3986(3) 0.89950(13) 0.69705(10) 0.0390(5) Uani d . 1 . . O
O4 1.1412(3) 0.75728(14) 0.70398(9) 0.0317(5) Uani d . 1 . . O
O5 1.3396(3) 0.71514(16) 0.55738(9) 0.0382(6) Uani d . 1 . . O
O6 0.9892(3) 0.64178(15) 0.65580(9) 0.0362(5) Uani d . 1 . . O
O7 1.0456(5) 0.4663(2) 0.75849(14) 0.0778(11) Uani d . 1 . . O
O8 0.8115(4) 0.5074(2) 0.92861(13) 0.0649(8) Uani d . 1 . . O
O9 1.2495(4) 0.6573(2) 0.87359(13) 0.0621(8) Uani d . 1 . . O
C1 1.5114(4) 0.7476(2) 0.56765(15) 0.0388(8) Uani d . 1 . . C
H1A 1.5635 0.7632 0.5283 0.047 Uiso calc R 1 . . H
C2 1.5093(4) 0.8320(2) 0.60673(15) 0.0383(8) Uani d . 1 . . C
H2A 1.4487 0.8803 0.5844 0.046 Uiso calc R 1 . . H
C3 1.4136(4) 0.8162(2) 0.66634(13) 0.0324(7) Uani d . 1 . . C
H3A 1.4783 0.7725 0.6914 0.039 Uiso calc R 1 . . H
C4 1.2371(4) 0.7792(2) 0.65086(14) 0.0302(7) Uani d . 1 . . C
H4A 1.1720 0.8249 0.6276 0.036 Uiso calc R 1 . . H
C5 1.2542(4) 0.6941(2) 0.61313(14) 0.0322(8) Uani d . 1 . . C
H5A 1.3234 0.6490 0.6355 0.039 Uiso calc R 1 . . H
C6 1.0765(4) 0.6560(3) 0.59972(14) 0.0396(8) Uani d . 1 . . C
H6A 1.0104 0.6980 0.5747 0.048 Uiso calc R 1 . . H
H6B 1.0875 0.5990 0.5779 0.048 Uiso calc R 1 . . H
C7 0.9757(4) 0.7243(2) 0.68724(14) 0.0314(7) Uani d . 1 . . C
H7A 0.9188 0.7691 0.6608 0.038 Uiso calc R 1 . . H
C8 1.6549(5) 0.6090(2) 0.55658(17) 0.0510(10) Uani d . 1 . . C
H8A 1.7225 0.5647 0.5785 0.077 Uiso calc R 1 . . H
H8B 1.7209 0.6300 0.5221 0.077 Uiso calc R 1 . . H
H8C 1.5475 0.5819 0.5429 0.077 Uiso calc R 1 . . H
C9 1.7447(7) 0.9262(4) 0.5822(3) 0.0944(19) Uani d . 1 . . C
H9A 1.8556 0.9470 0.5975 0.142 Uiso calc R 1 . . H
H9B 1.6641 0.9763 0.5805 0.142 Uiso calc R 1 . . H
H9C 1.7600 0.9014 0.5422 0.142 Uiso calc R 1 . . H
C10 1.4410(7) 0.8964(3) 0.75815(18) 0.0729(15) Uani d . 1 . . C
H10A 1.4169 0.9543 0.7764 0.109 Uiso calc R 1 . . H
H10B 1.5632 0.8824 0.7626 0.109 Uiso calc R 1 . . H
H10C 1.3721 0.8504 0.7778 0.109 Uiso calc R 1 . . H
C11 0.8670(4) 0.7121(2) 0.74279(13) 0.0303(7) Uani d . 1 . . C
C12 0.7281(4) 0.6492(2) 0.74362(15) 0.0349(8) Uani d . 1 . . C
H12A 0.7206 0.6027 0.7118 0.042 Uiso calc R 1 . . H
C13 0.6221(4) 0.6426(2) 0.79432(14) 0.0366(8) Uani d . 1 . . C
H13A 0.5408 0.5914 0.7979 0.044 Uiso calc R 1 . . H
C14 0.6539(4) 0.6973(2) 0.84503(15) 0.0350(8) Uani d . 1 . . C
H14A 0.5938 0.6830 0.8833 0.042 Uiso calc R 1 . . H
C15 0.7909(4) 0.7610(2) 0.84598(14) 0.0307(7) Uani d . 1 . . C
C16 0.8949(5) 0.76672(19) 0.79301(13) 0.0318(7) Uani d . 1 . . C
H16A 1.0052 0.8008 0.7953 0.038 Uiso calc R 1 . . H
C17 0.9853(5) 0.5276(3) 0.78321(17) 0.0472(10) Uani d . 1 . . C
C18 0.8450(5) 0.5526(2) 0.88738(17) 0.0402(9) Uani d . 1 . . C
C19 1.1114(5) 0.6453(2) 0.85416(15) 0.0382(8) Uani d . 1 . . C
C20 0.6584(6) 0.9150(3) 0.9217(2) 0.0669(13) Uani d . 1 . . C
H20A 0.6605 0.9552 0.8874 0.100 Uiso calc R 1 . . H
H20B 0.6741 0.9495 0.9584 0.100 Uiso calc R 1 . . H
H20C 0.5476 0.8840 0.9232 0.100 Uiso calc R 1 . . H
C21 1.0486(5) 0.8893(3) 0.90494(17) 0.0526(10) Uani d . 1 . . C
H21A 1.0406 0.9319 0.8720 0.079 Uiso calc R 1 . . H
H21B 1.1378 0.8452 0.8961 0.079 Uiso calc R 1 . . H
H21C 1.0781 0.9209 0.9417 0.079 Uiso calc R 1 . . H
C22 0.8405(6) 0.7560(3) 0.98132(15) 0.0541(11) Uani d . 1 . . C
H22A 0.9346 0.7132 0.9772 0.081 Uiso calc R 1 . . H
H22B 0.7311 0.7240 0.9842 0.081 Uiso calc R 1 . . H
H22C 0.8579 0.7916 1.0174 0.081 Uiso calc R 1 . . H

loop_
_atom_site_aniso_label
_atom_site_aniso_U_11
_atom_site_aniso_U_22
_atom_site_aniso_U_33
_atom_site_aniso_U_12
_atom_site_aniso_U_13
_atom_site_aniso_U_23
Cr 0.0285(2) 0.0244(2) 0.0330(2) -0.0004(2) 0.0018(2) 0.0017(2)
Si 0.0441(6) 0.0359(5) 0.0383(5) 0.0029(4) 0.0045(4) -0.0056(4)
O1 0.0340(13) 0.0442(13) 0.0382(12) 0.0039(12) 0.0011(11) -0.0042(10)
O2 0.0292(12) 0.0492(16) 0.0687(17) -0.0122(12) 0.0052(12) 0.0133(14)
O3 0.0416(13) 0.0287(12) 0.0467(13) 0.0014(11) -0.0054(12) 0.0005(9)
O4 0.0302(13) 0.0349(12) 0.0299(11) -0.0034(10) 0.0025(9) 0.0028(9)
O5 0.0285(12) 0.0590(15) 0.0272(11) -0.0043(11) 0.0010(10) 0.0026(11)
O6 0.0358(13) 0.0405(14) 0.0325(11) -0.0056(11) 0.0046(10) -0.0024(10)
O7 0.104(3) 0.0512(18) 0.079(2) 0.0295(18) -0.009(2) -0.0255(16)
O8 0.073(2) 0.0604(18) 0.0619(17) -0.0020(16) 0.0047(16) 0.0316(16)
O9 0.0314(15) 0.080(2) 0.0752(19) -0.0002(14) -0.0110(14) -0.0128(17)
C1 0.0315(19) 0.052(2) 0.0331(18) -0.0008(17) 0.0026(15) 0.0044(16)
C2 0.0308(19) 0.0397(19) 0.0443(19) -0.0005(16) 0.0018(16) 0.0111(17)
C3 0.0327(18) 0.0295(16) 0.0350(18) 0.0029(14) -0.0026(15) 0.0055(13)
C4 0.0280(17) 0.0319(17) 0.0305(16) 0.0025(14) 0.0016(14) 0.0049(15)
C5 0.0276(17) 0.041(2) 0.0281(17) -0.0010(15) 0.0019(14) 0.0009(15)
C6 0.037(2) 0.051(2) 0.0309(16) -0.0073(16) 0.0067(15) -0.0019(15)
C7 0.0302(17) 0.0319(17) 0.0321(17) 0.0020(14) 0.0003(14) 0.0028(14)
C8 0.039(2) 0.052(2) 0.062(2) -0.0060(18) 0.0051(18) -0.017(2)
C9 0.083(4) 0.093(4) 0.107(4) -0.052(3) -0.022(3) 0.030(4)
C10 0.111(4) 0.055(3) 0.053(2) 0.020(3) -0.018(3) -0.016(2)
C11 0.0289(19) 0.0285(16) 0.0335(16) 0.0027(14) -0.0017(14) 0.0056(13)
C12 0.0296(18) 0.037(2) 0.0380(18) 0.0011(14) -0.0018(14) 0.0002(15)
C13 0.0276(17) 0.041(2) 0.0410(17) -0.0053(16) -0.0005(15) 0.0046(15)
C14 0.0300(19) 0.0391(19) 0.0358(17) 0.0046(15) 0.0038(14) 0.0042(15)
C15 0.0285(18) 0.0279(17) 0.0356(16) 0.0031(14) 0.0036(14) 0.0015(14)
C16 0.0318(17) 0.0252(15) 0.0385(16) 0.0018(15) 0.0025(16) 0.0054(13)
C17 0.060(3) 0.037(2) 0.045(2) 0.006(2) -0.0059(19) -0.0021(17)
C18 0.036(2) 0.0360(19) 0.048(2) 0.0027(16) 0.0000(17) 0.0081(16)
C19 0.0354(19) 0.0343(18) 0.0450(18) 0.0034(17) 0.0040(18) -0.0019(14)
C20 0.072(3) 0.056(3) 0.073(3) 0.017(2) 0.001(2) -0.019(2)
C21 0.059(3) 0.049(2) 0.050(2) -0.0117(19) 0.0002(19) -0.0061(19)
C22 0.060(3) 0.063(3) 0.040(2) -0.003(2) 0.0069(19) 0.000(2)

loop_
_atom_type_symbol
_atom_type_description
_atom_type_scat_dispersion_real
_atom_type_scat_dispersion_imag
_atom_type_scat_source
C C 0.0033 0.0016 'International Tables Vol C Tables 4.2.6.8 and 6.1.1.4'
H H 0.0000 0.0000 'International Tables Vol C Tables 4.2.6.8 and 6.1.1.4'
O O 0.0106 0.0060 'International Tables Vol C Tables 4.2.6.8 and 6.1.1.4'
Si Si 0.0817 0.0704 'International Tables Vol C Tables 4.2.6.8 and 6.1.1.4'
Cr Cr 0.3209 0.6236 'International Tables Vol C Tables 4.2.6.8 and 6.1.1.4'

loop_
_geom_angle_atom_site_label_1
_geom_angle_atom_site_label_2
_geom_angle_atom_site_label_3
_geom_angle
C19 Cr C18 89.74(16)
C19 Cr C17 87.92(16)
C18 Cr C17 89.27(17)
C19 Cr C14 127.69(14)
C18 Cr C14 86.49(14)
C17 Cr C14 144.04(16)
C19 Cr C16 87.82(14)
C18 Cr C16 143.24(14)
C17 Cr C16 127.24(15)
C14 Cr C16 66.66(13)
C19 Cr C13 163.28(13)
C18 Cr C13 95.39(14)
C17 Cr C13 108.00(15)
C14 Cr C13 37.30(12)
C16 Cr C13 78.55(13)
C19 Cr C12 143.54(14)
C18 Cr C12 126.36(15)
C17 Cr C12 87.64(15)
C14 Cr C12 66.87(12)
C16 Cr C12 66.73(12)
C13 Cr C12 36.69(11)
C19 Cr C11 107.39(14)
C18 Cr C11 162.17(14)
C17 Cr C11 96.09(14)
C14 Cr C11 79.18(12)
C16 Cr C11 36.85(11)
C13 Cr C11 66.78(12)
C12 Cr C11 37.44(12)
C19 Cr C15 95.67(13)
C18 Cr C15 106.49(14)
C17 Cr C15 163.81(14)
C14 Cr C15 37.38(12)
C16 Cr C15 37.55(11)
C13 Cr C15 67.62(12)
C12 Cr C15 80.08(12)
C11 Cr C15 67.76(12)
C20 Si C22 110.4(2)
C20 Si C21 110.4(2)
C22 Si C21 110.79(19)
C20 Si C15 107.75(18)
C22 Si C15 108.34(16)
C21 Si C15 109.10(16)
C1 O1 C8 112.6(3)
C9 O2 C2 115.6(3)
C10 O3 C3 114.8(3)
C7 O4 C4 109.1(2)
C1 O5 C5 111.2(2)
C7 O6 C6 109.6(2)
O1 C1 O5 112.2(3)
O1 C1 C2 108.6(3)
O5 C1 C2 111.1(3)
O2 C2 C1 111.0(3)
O2 C2 C3 108.6(3)
C1 C2 C3 111.7(3)
O3 C3 C4 110.8(3)
O3 C3 C2 108.7(2)
C4 C3 C2 107.0(3)
O4 C4 C3 111.2(2)
O4 C4 C5 108.0(2)
C3 C4 C5 110.5(3)
O5 C5 C6 109.1(2)
O5 C5 C4 109.4(3)
C6 C5 C4 110.0(3)
O6 C6 C5 108.1(2)
O4 C7 O6 111.3(2)
O4 C7 C11 109.2(2)
O6 C7 C11 109.9(3)
C16 C11 C12 119.2(3)
C16 C11 C7 120.0(3)
C12 C11 C7 120.7(3)
C16 C11 Cr 71.22(16)
C12 C11 Cr 71.37(18)
C7 C11 Cr 132.8(2)
C13 C12 C11 119.8(3)
C13 C12 Cr 71.59(19)
C11 C12 Cr 71.20(18)
C12 C13 C14 120.2(3)
C12 C13 Cr 71.72(19)
C14 C13 Cr 70.70(19)
C13 C14 C15 121.7(3)
C13 C14 Cr 72.00(19)
C15 C14 Cr 72.41(18)
C14 C15 C16 116.5(3)
C14 C15 Si 121.4(2)
C16 C15 Si 122.1(2)
C14 C15 Cr 70.21(18)
C16 C15 Cr 70.41(17)
Si C15 Cr 128.29(16)
C11 C16 C15 122.5(3)
C11 C16 Cr 71.92(17)
C15 C16 Cr 72.04(17)
O7 C17 Cr 178.5(4)
O8 C18 Cr 178.8(3)
O9 C19 Cr 179.5(3)

loop_
_geom_bond_atom_site_label_1
_geom_bond_atom_site_label_2
_geom_bond_site_symmetry_2
_geom_bond_distance
_geom_bond_publ_flag
Cr C19 . 1.826(4) ?
Cr C18 . 1.830(4) ?
Cr C17 . 1.843(4) ?
Cr C14 . 2.197(3) ?
Cr C16 . 2.204(3) ?
Cr C13 . 2.214(3) ?
Cr C12 . 2.216(3) ?
Cr C11 . 2.213(3) ?
Cr C15 . 2.226(3) ?
Si C20 . 1.857(4) ?
Si C22 . 1.857(4) ?
Si C21 . 1.862(4) ?
Si C15 . 1.881(3) ?
O1 C1 . 1.396(4) ?
O1 C8 . 1.431(4) ?
O2 C9 . 1.368(5) ?
O2 C2 . 1.416(4) ?
O3 C10 . 1.396(4) ?
O3 C3 . 1.418(4) ?
O4 C7 . 1.416(4) ?
O4 C4 . 1.430(4) ?
O5 C1 . 1.427(4) ?
O5 C5 . 1.437(4) ?
O6 C7 . 1.416(4) ?
O6 C6 . 1.431(4) ?
O7 C17 . 1.161(4) ?
O8 C18 . 1.165(4) ?
O9 C19 . 1.163(4) ?
C1 C2 . 1.526(5) ?
C2 C3 . 1.534(4) ?
C3 C4 . 1.506(4) ?
C4 C5 . 1.524(4) ?
C5 C6 . 1.511(4) ?
C7 C11 . 1.502(4) ?
C11 C16 . 1.396(4) ?
C11 C12 . 1.421(4) ?
C12 C13 . 1.394(5) ?
C13 C14 . 1.411(4) ?
C14 C15 . 1.418(4) ?
C15 C16 . 1.426(4) ?
